data_2017707
loop_
_publ_author_name
'Meng, Gao-Xiang'
'Yang, He-Lin'
'Cheng, Cui-Xia'
'Huang, Xin-Tang'

_publ_section_title
;
 Two-dimensional networks in 2-methylanilinium picrate and
 2,5-dichloroanilinium picrate
;
_journal_coeditor_code GD3342
_journal_issue 7
_journal_name_full 'Acta Crystallographica Section C'
_journal_page_first o337
_journal_page_last o340
_journal_paper_doi 10.1107/S0108270110020846
_journal_volume 66
_journal_year 2010
_chemical_formula_iupac 'C7 H10 N + , C6 H2 N3 O7 -'
_chemical_formula_moiety 'C7 H10 N + , C6 H2 N3 O7 -'
_chemical_formula_sum 'C13 H12 N4 O7'
_chemical_formula_weight 336.27
_chemical_name_systematic
;
2-methylanilinium picrate
;
_space_group_IT_number 14
_symmetry_cell_setting monoclinic
_symmetry_space_group_name_Hall '-P 2ybc'
_symmetry_space_group_name_H-M 'P 1 21/c 1'
_atom_sites_solution_hydrogens geom
_atom_sites_solution_primary direct
_atom_sites_solution_secondary difmap
_audit_creation_method SHELXL97
_cell_angle_alpha 90.00
_cell_angle_beta 94.269(2)
_cell_angle_gamma 90.00
_cell_formula_units_Z 4
_cell_length_a 11.6501(3)
_cell_length_b 16.4813(4)
_cell_length_c 7.5754(2)
_cell_measurement_reflns_used 1547
_cell_measurement_temperature 123(2)
_cell_measurement_theta_max 25.25
_cell_measurement_theta_min 2.15
_cell_volume 1450.51(6)
_computing_cell_refinement 'SMART (Bruker, 2001)'
_computing_data_collection 'SMART (Bruker, 2001)'
_computing_data_reduction 'SAINT-Plus (Bruker, 2001)'
_computing_molecular_graphics 'PLATON (Spek, 2009)'
_computing_publication_material 'PLATON (Spek, 2009)'
_computing_structure_refinement 'SHELXL97 (Sheldrick, 2008)'
_computing_structure_solution 'SHELXS97 (Sheldrick, 2008)'
_diffrn_ambient_temperature 123(2)
_diffrn_measured_fraction_theta_full 0.998
_diffrn_measured_fraction_theta_max 0.998
_diffrn_measurement_device_type 'Bruker SMART APEX CCD area-detector'
_diffrn_measurement_method '0.3\% wide \w exposures'
_diffrn_radiation_monochromator graphite
_diffrn_radiation_source 'fine focus sealed Siemens Mo tube'
_diffrn_radiation_type 'Mo k\a'
_diffrn_radiation_wavelength 0.71073
_diffrn_reflns_av_R_equivalents 0.0488
_diffrn_reflns_av_sigmaI/netI 0.0517
_diffrn_reflns_limit_h_max 14
_diffrn_reflns_limit_h_min -14
_diffrn_reflns_limit_k_max 15
_diffrn_reflns_limit_k_min -20
_diffrn_reflns_limit_l_max 9
_diffrn_reflns_limit_l_min -9
_diffrn_reflns_number 9575
_diffrn_reflns_theta_full 26.00
_diffrn_reflns_theta_max 26.00
_diffrn_reflns_theta_min 2.14
_exptl_absorpt_coefficient_mu 0.128
_exptl_absorpt_correction_T_max 0.9873
_exptl_absorpt_correction_T_min 0.9699
_exptl_absorpt_correction_type multi-scan
_exptl_absorpt_process_details '(SADABS; Sheldrick, 2008)'
_exptl_crystal_colour yellow
_exptl_crystal_density_diffrn 1.540
_exptl_crystal_density_method 'not measured'
_exptl_crystal_description block
_exptl_crystal_F_000 696
_exptl_crystal_size_max 0.16
_exptl_crystal_size_mid 0.12
_exptl_crystal_size_min 0.10
_refine_diff_density_max 0.513
_refine_diff_density_min -0.312
_refine_ls_extinction_method none
_refine_ls_goodness_of_fit_ref 1.099
_refine_ls_hydrogen_treatment mixed
_refine_ls_matrix_type full
_refine_ls_number_parameters 227
_refine_ls_number_reflns 2852
_refine_ls_number_restraints 0
_refine_ls_restrained_S_all 1.099
_refine_ls_R_factor_all 0.0840
_refine_ls_R_factor_gt 0.0666
_refine_ls_shift/su_max 0.000
_refine_ls_shift/su_mean 0.000
_refine_ls_structure_factor_coef Fsqd
_refine_ls_weighting_details 'calc w = 1/[s^2^(Fo^2^)+(0.0785P)^2^+1.5344P] where  P=(Fo^2^+2Fc^2^)/3'
_refine_ls_weighting_scheme calc
_refine_ls_wR_factor_gt 0.1644
_refine_ls_wR_factor_ref 0.1720
_reflns_number_gt 2267
_reflns_number_total 2852
_reflns_threshold_expression I>2\s(I)
_cod_data_source_file gd3342.cif
_cod_data_source_block I
_cod_original_sg_symbol_H-M 'P 21/c'
_cod_database_code 2017707
_cod_database_fobs_code 2017707

loop_
_symmetry_equiv_pos_as_xyz
'x, y, z'
'-x, y+1/2, -z+1/2'
'-x, -y, -z'
'x, -y-1/2, z-1/2'

loop_
_atom_site_type_symbol
_atom_site_label
_atom_site_fract_x
_atom_site_fract_y
_atom_site_fract_z
_atom_site_U_iso_or_equiv
_atom_site_adp_type
_atom_site_calc_flag
_atom_site_refinement_flags
_atom_site_occupancy
_atom_site_disorder_assembly
_atom_site_disorder_group
C C1 0.5876(2) 0.24890(17) 0.4978(4) 0.0124(6) Uani d . 1 . .
C C2 0.5032(2) 0.19308(18) 0.5370(4) 0.0140(6) Uani d . 1 . .
C C3 0.3990(2) 0.22580(19) 0.5852(4) 0.0178(7) Uani d . 1 . .
H H3 0.3383 0.1902 0.6109 0.021 Uiso calc R 1 . .
C C4 0.3824(2) 0.30889(19) 0.5964(4) 0.0193(7) Uani d . 1 . .
H H4 0.3115 0.3292 0.6323 0.023 Uiso calc R 1 . .
C C5 0.4686(2) 0.36292(18) 0.5556(4) 0.0181(7) Uani d . 1 . .
H H5 0.4565 0.4198 0.5622 0.022 Uiso calc R 1 . .
C C6 0.5728(2) 0.33255(18) 0.5049(4) 0.0168(6) Uani d . 1 . .
H H6 0.6325 0.3683 0.4757 0.020 Uiso calc R 1 . .
C C7 0.9026(2) 0.12291(17) 0.7829(4) 0.0129(6) Uani d . 1 . .
C C8 1.0156(2) 0.15881(17) 0.8107(4) 0.0144(6) Uani d . 1 . .
C C9 1.1170(2) 0.11606(18) 0.8051(4) 0.0146(6) Uani d . 1 . .
H H9 1.1891 0.1430 0.8214 0.018 Uiso calc R 1 . .
C C10 1.1120(2) 0.03303(18) 0.7752(4) 0.0151(6) Uani d . 1 . .
C C11 1.0069(2) -0.00764(17) 0.7478(4) 0.0139(6) Uani d . 1 . .
H H11 1.0042 -0.0642 0.7243 0.017 Uiso calc R 1 . .
C C12 0.9083(2) 0.03654(17) 0.7560(4) 0.0128(6) Uani d . 1 . .
C C13 0.5217(2) 0.10246(18) 0.5298(4) 0.0183(7) Uani d . 1 . .
H H13A 0.5460 0.0875 0.4131 0.027 Uiso calc R 1 . .
H H13B 0.4496 0.0745 0.5503 0.027 Uiso calc R 1 . .
H H13C 0.5813 0.0866 0.6213 0.027 Uiso calc R 1 . .
N N1 0.7004(2) 0.21749(16) 0.4502(4) 0.0145(5) Uani d . 1 . .
H H1C 0.689(3) 0.174(2) 0.375(5) 0.017 Uiso d . 1 . .
H H1A 0.745(3) 0.197(2) 0.560(5) 0.017 Uiso d . 1 . .
H H1B 0.741(3) 0.258(2) 0.403(5) 0.017 Uiso d . 1 . .
N N2 1.0252(2) 0.24733(15) 0.8351(4) 0.0189(6) Uani d . 1 . .
N N3 1.21805(19) -0.01227(15) 0.7659(3) 0.0174(6) Uani d . 1 . .
N N4 0.79761(19) -0.00660(14) 0.7297(3) 0.0133(5) Uani d . 1 . .
O O1 0.80771(16) 0.16211(12) 0.7685(3) 0.0155(5) Uani d . 1 . .
O O2 0.95267(17) 0.28171(13) 0.9192(3) 0.0253(6) Uani d . 1 . .
O O3 1.10521(19) 0.28239(14) 0.7711(4) 0.0344(7) Uani d . 1 . .
O O4 1.31051(16) 0.02380(13) 0.7795(3) 0.0204(5) Uani d . 1 . .
O O5 1.20952(18) -0.08698(13) 0.7414(3) 0.0286(6) Uani d . 1 . .
O O6 0.78077(18) -0.05062(14) 0.5981(3) 0.0251(6) Uani d . 1 . .
O O7 0.72885(17) 0.00209(13) 0.8446(3) 0.0214(5) Uani d . 1 . .

loop_
_atom_site_aniso_label
_atom_site_aniso_U_11
_atom_site_aniso_U_22
_atom_site_aniso_U_33
_atom_site_aniso_U_12
_atom_site_aniso_U_13
_atom_site_aniso_U_23
C1 0.0089(12) 0.0148(15) 0.0136(15) 0.0021(11) 0.0023(10) -0.0006(12)
C2 0.0132(13) 0.0142(15) 0.0146(15) 0.0006(11) 0.0007(11) 0.0010(12)
C3 0.0100(13) 0.0268(17) 0.0168(16) -0.0012(12) 0.0028(11) 0.0023(13)
C4 0.0132(13) 0.0248(17) 0.0203(16) 0.0066(12) 0.0033(12) -0.0003(14)
C5 0.0207(15) 0.0130(15) 0.0204(16) 0.0066(12) 0.0003(12) -0.0004(13)
C6 0.0152(14) 0.0170(16) 0.0184(16) -0.0030(11) 0.0019(11) 0.0002(13)
C7 0.0118(13) 0.0135(15) 0.0137(15) 0.0025(11) 0.0037(10) 0.0010(12)
C8 0.0147(13) 0.0113(15) 0.0172(15) 0.0014(11) 0.0019(11) -0.0020(12)
C9 0.0116(13) 0.0175(16) 0.0148(15) -0.0052(11) 0.0011(11) 0.0019(12)
C10 0.0118(13) 0.0181(16) 0.0158(15) 0.0039(11) 0.0040(11) -0.0008(12)
C11 0.0184(14) 0.0068(13) 0.0168(15) -0.0008(11) 0.0028(11) -0.0005(12)
C12 0.0125(13) 0.0135(15) 0.0125(15) -0.0028(11) 0.0025(11) -0.0002(11)
C13 0.0151(14) 0.0158(16) 0.0244(18) -0.0015(11) 0.0041(12) 0.0025(13)
N1 0.0101(11) 0.0148(14) 0.0193(14) -0.0006(10) 0.0055(10) 0.0008(11)
N2 0.0123(11) 0.0144(13) 0.0298(16) -0.0001(10) 0.0003(10) -0.0023(11)
N3 0.0121(12) 0.0187(14) 0.0214(14) 0.0027(10) 0.0017(10) -0.0023(11)
N4 0.0116(11) 0.0106(12) 0.0177(13) -0.0001(9) 0.0006(9) 0.0027(10)
O1 0.0126(9) 0.0146(11) 0.0197(11) 0.0034(8) 0.0036(8) 0.0004(9)
O2 0.0177(10) 0.0179(12) 0.0404(15) 0.0041(9) 0.0023(10) -0.0089(10)
O3 0.0248(12) 0.0178(13) 0.0621(19) -0.0095(10) 0.0125(12) 0.0006(12)
O4 0.0114(10) 0.0255(12) 0.0244(12) 0.0021(9) 0.0029(8) -0.0006(10)
O5 0.0203(11) 0.0170(12) 0.0479(16) 0.0061(9) -0.0006(10) -0.0101(11)
O6 0.0236(11) 0.0269(13) 0.0246(13) -0.0074(9) 0.0001(9) -0.0085(10)
O7 0.0177(10) 0.0215(12) 0.0267(13) -0.0035(9) 0.0120(9) -0.0001(10)

loop_
_atom_type_symbol
_atom_type_description
_atom_type_scat_dispersion_real
_atom_type_scat_dispersion_imag
_atom_type_scat_source
C C 0.0033 0.0016 'International Tables Vol C Tables 4.2.6.8 and 6.1.1.4'
H H 0.0000 0.0000 'International Tables Vol C Tables 4.2.6.8 and 6.1.1.4'
N N 0.0061 0.0033 'International Tables Vol C Tables 4.2.6.8 and 6.1.1.4'
O O 0.0106 0.0060 'International Tables Vol C Tables 4.2.6.8 and 6.1.1.4'

loop_
_geom_angle_atom_site_label_1
_geom_angle_atom_site_label_2
_geom_angle_atom_site_label_3
_geom_angle_site_symmetry_1
_geom_angle_site_symmetry_3
_geom_angle
_geom_angle_publ_flag
C6 C1 C2 . . 123.6(3) ?
C6 C1 N1 . . 118.1(2) ?
C2 C1 N1 . . 118.3(2) ?
C1 C2 C3 . . 116.1(3) ?
C1 C2 C13 . . 122.7(2) ?
C3 C2 C13 . . 121.2(3) ?
C4 C3 C2 . . 121.6(3) ?
C4 C3 H3 . . 119.2 ?
C2 C3 H3 . . 119.2 ?
C3 C4 C5 . . 120.7(3) ?
C3 C4 H4 . . 119.6 ?
C5 C4 H4 . . 119.6 ?
C6 C5 C4 . . 119.2(3) ?
C6 C5 H5 . . 120.4 ?
C4 C5 H5 . . 120.4 ?
C1 C6 C5 . . 118.7(3) ?
C1 C6 H6 . . 120.6 ?
C5 C6 H6 . . 120.6 ?
O1 C7 C12 . . 122.4(2) ?
O1 C7 C8 . . 125.4(3) ?
C12 C7 C8 . . 112.0(2) ?
C9 C8 C7 . . 124.0(3) ?
C9 C8 N2 . . 116.9(2) ?
C7 C8 N2 . . 118.9(2) ?
C8 C9 C10 . . 118.9(2) ?
C8 C9 H9 . . 120.5 ?
C10 C9 H9 . . 120.5 ?
C9 C10 C11 . . 121.5(3) ?
C9 C10 N3 . . 119.4(2) ?
C11 C10 N3 . . 119.1(3) ?
C12 C11 C10 . . 117.9(3) ?
C12 C11 H11 . . 121.0 ?
C10 C11 H11 . . 121.0 ?
C11 C12 C7 . . 125.5(2) ?
C11 C12 N4 . . 117.9(2) ?
C7 C12 N4 . . 116.6(2) ?
C2 C13 H13A . . 109.5 ?
C2 C13 H13B . . 109.5 ?
H13A C13 H13B . . 109.5 ?
C2 C13 H13C . . 109.5 ?
H13A C13 H13C . . 109.5 ?
H13B C13 H13C . . 109.5 ?
C1 N1 H1C . . 109(2) ?
C1 N1 H1A . . 109.5(18) ?
H1C N1 H1A . . 107(3) ?
C1 N1 H1B . . 110(2) ?
H1C N1 H1B . . 113(3) ?
H1A N1 H1B . . 109(3) ?
O3 N2 O2 . . 123.9(3) ?
O3 N2 C8 . . 118.0(2) ?
O2 N2 C8 . . 118.1(2) ?
O4 N3 O5 . . 123.4(2) ?
O4 N3 C10 . . 119.5(2) ?
O5 N3 C10 . . 117.2(2) ?
O7 N4 O6 . . 124.3(2) ?
O7 N4 C12 . . 117.1(2) ?
O6 N4 C12 . . 118.5(2) ?

loop_
_geom_bond_atom_site_label_1
_geom_bond_atom_site_label_2
_geom_bond_site_symmetry_2
_geom_bond_distance
_geom_bond_publ_flag
C1 C6 . 1.391(4) ?
C1 C2 . 1.395(4) ?
C1 N1 . 1.481(3) ?
C2 C3 . 1.401(4) ?
C2 C13 . 1.511(4) ?
C3 C4 . 1.386(4) ?
C3 H3 . 0.9500 ?
C4 C5 . 1.395(4) ?
C4 H4 . 0.9500 ?
C5 C6 . 1.392(4) ?
C5 H5 . 0.9500 ?
C6 H6 . 0.9500 ?
C7 O1 . 1.278(3) ?
C7 C12 . 1.440(4) ?
C7 C8 . 1.444(4) ?
C8 C9 . 1.379(4) ?
C8 N2 . 1.474(4) ?
C9 C10 . 1.388(4) ?
C9 H9 . 0.9500 ?
C10 C11 . 1.398(4) ?
C10 N3 . 1.450(3) ?
C11 C12 . 1.366(4) ?
C11 H11 . 0.9500 ?
C12 N4 . 1.473(3) ?
C13 H13A . 0.9800 ?
C13 H13B . 0.9800 ?
C13 H13C . 0.9800 ?
N1 H1C . 0.92(4) ?
N1 H1A . 1.00(3) ?
N1 H1B . 0.91(4) ?
N2 O3 . 1.227(3) ?
N2 O2 . 1.233(3) ?
N3 O4 . 1.228(3) ?
N3 O5 . 1.248(3) ?
N4 O7 . 1.235(3) ?
N4 O6 . 1.236(3) ?

loop_
_geom_hbond_atom_site_label_D
_geom_hbond_atom_site_label_H
_geom_hbond_atom_site_label_A
_geom_hbond_site_symmetry_A
_geom_hbond_distance_DH
_geom_hbond_distance_HA
_geom_hbond_distance_DA
_geom_hbond_angle_DHA
_geom_hbond_publ_flag
N1 H1A O1 . 1.00(3) 1.79(4) 2.786(3) 172(3) yes
N1 H1B O1 4_565 0.91(4) 1.86(4) 2.767(3) 170(3) yes
N1 H1C O5 3_756 0.92(4) 2.10(3) 2.840(3) 137(3) yes

loop_
_geom_torsion_atom_site_label_1
_geom_torsion_atom_site_label_2
_geom_torsion_atom_site_label_3
_geom_torsion_atom_site_label_4
_geom_torsion_site_symmetry_1
_geom_torsion_site_symmetry_2
_geom_torsion_site_symmetry_3
_geom_torsion_site_symmetry_4
_geom_torsion
_geom_torsion_publ_flag
C6 C1 C2 C3 . . . . 0.1(4) ?
N1 C1 C2 C3 . . . . 178.6(3) ?
C6 C1 C2 C13 . . . . -179.5(3) ?
N1 C1 C2 C13 . . . . -1.1(4) ?
C1 C2 C3 C4 . . . . -1.3(4) ?
C13 C2 C3 C4 . . . . 178.4(3) ?
C2 C3 C4 C5 . . . . 1.6(5) ?
C3 C4 C5 C6 . . . . -0.7(5) ?
C2 C1 C6 C5 . . . . 0.7(5) ?
N1 C1 C6 C5 . . . . -177.7(3) ?
C4 C5 C6 C1 . . . . -0.4(4) ?
O1 C7 C8 C9 . . . . -172.0(3) ?
C12 C7 C8 C9 . . . . 2.4(4) ?
O1 C7 C8 N2 . . . . 3.7(4) ?
C12 C7 C8 N2 . . . . 178.2(3) ?
C7 C8 C9 C10 . . . . -1.6(5) ?
N2 C8 C9 C10 . . . . -177.4(3) ?
C8 C9 C10 C11 . . . . 1.1(4) ?
C8 C9 C10 N3 . . . . 178.9(3) ?
C9 C10 C11 C12 . . . . -1.7(4) ?
N3 C10 C11 C12 . . . . -179.5(3) ?
C10 C11 C12 C7 . . . . 2.9(4) ?
C10 C11 C12 N4 . . . . -179.1(3) ?
O1 C7 C12 C11 . . . . 171.5(3) ?
C8 C7 C12 C11 . . . . -3.2(4) ?
O1 C7 C12 N4 . . . . -6.5(4) ?
C8 C7 C12 N4 . . . . 178.9(2) ?
C9 C8 N2 O3 . . . . 32.8(4) ?
C7 C8 N2 O3 . . . . -143.3(3) ?
C9 C8 N2 O2 . . . . -146.9(3) ?
C7 C8 N2 O2 . . . . 37.1(4) ?
C9 C10 N3 O4 . . . . -2.1(4) ?
C11 C10 N3 O4 . . . . 175.7(3) ?
C9 C10 N3 O5 . . . . 179.0(3) ?
C11 C10 N3 O5 . . . . -3.2(4) ?
C11 C12 N4 O7 . . . . 127.0(3) ?
C7 C12 N4 O7 . . . . -54.9(3) ?
C11 C12 N4 O6 . . . . -51.0(4) ?
C7 C12 N4 O6 . . . . 127.1(3) ?
